data_7236423
loop_
_publ_author_name
'Ge, Xinping'
'Gan, Xiaoping'
'Yao, Shun'
'Wang, Kang'
'Zhu, Weiju'
'Yu, Jianhua'
'Wu, Jieying'
'Tian, Yupeng'
'Zhou, Hongping'

_publ_section_title
;
 Rationally designed two-photon absorption compounds based on benzoxazole
 derivatives: structure--property relationships and bio-imaging
 applications
;
_journal_issue 16
_journal_name_full 'Journal of Materials Chemistry B'
_journal_page_first 2785
_journal_paper_doi 10.1039/C6TB00201C
_journal_volume 4
_journal_year 2016
_chemical_formula_sum 'C24 H16.5 N1.5 O'
_chemical_formula_weight 341.89
_space_group_IT_number 15
_space_group_name_Hall '-C 2yc'
_space_group_name_H-M_alt 'C 1 2/c 1'
_atom_sites_solution_hydrogens geom
_atom_sites_solution_primary direct
_atom_sites_solution_secondary difmap
_audit_creation_method SHELXL-97
_audit_update_record
;
2015-08-18 deposited with the CCDC.
2016-03-22 downloaded from the CCDC.
;
_cell_angle_alpha 90.00
_cell_angle_beta 95.937(2)
_cell_angle_gamma 90.00
_cell_formula_units_Z 8
_cell_length_a 22.153(3)
_cell_length_b 9.6897(14)
_cell_length_c 17.251(3)
_cell_measurement_temperature 296(2)
_cell_volume 3683.2(10)
_computing_structure_refinement 'SHELXL-97 (Sheldrick, 1997)'
_computing_structure_solution 'SHELXS-97 (Sheldrick, 1990)'
_diffrn_ambient_temperature 296(2)
_diffrn_measured_fraction_theta_full 0.997
_diffrn_measured_fraction_theta_max 0.997
_diffrn_radiation_monochromator graphite
_diffrn_radiation_source 'fine-focus sealed tube'
_diffrn_radiation_type MoK\a
_diffrn_radiation_wavelength 0.71073
_diffrn_reflns_av_R_equivalents 0.0267
_diffrn_reflns_av_sigmaI/netI 0.0255
_diffrn_reflns_limit_h_max 26
_diffrn_reflns_limit_h_min -26
_diffrn_reflns_limit_k_max 11
_diffrn_reflns_limit_k_min -10
_diffrn_reflns_limit_l_max 20
_diffrn_reflns_limit_l_min -20
_diffrn_reflns_number 12667
_diffrn_reflns_theta_full 25.00
_diffrn_reflns_theta_max 25.00
_diffrn_reflns_theta_min 1.85
_exptl_absorpt_coefficient_mu 0.076
_exptl_absorpt_correction_T_max 0.9850
_exptl_absorpt_correction_T_min 0.9777
_exptl_crystal_density_diffrn 1.233
_exptl_crystal_density_method 'not measured'
_exptl_crystal_F_000 1432
_exptl_crystal_size_max 0.30
_exptl_crystal_size_mid 0.20
_exptl_crystal_size_min 0.20
_refine_diff_density_max 0.225
_refine_diff_density_min -0.261
_refine_diff_density_rms 0.034
_refine_ls_extinction_method none
_refine_ls_goodness_of_fit_ref 1.031
_refine_ls_hydrogen_treatment mixed
_refine_ls_matrix_type full
_refine_ls_number_parameters 241
_refine_ls_number_reflns 3242
_refine_ls_number_restraints 3
_refine_ls_restrained_S_all 1.041
_refine_ls_R_factor_all 0.0571
_refine_ls_R_factor_gt 0.0454
_refine_ls_shift/su_max 0.000
_refine_ls_shift/su_mean 0.000
_refine_ls_structure_factor_coef Fsqd
_refine_ls_weighting_details 'calc w=1/[\s^2^(Fo^2^)+(0.0831P)^2^+1.1870P] where P=(Fo^2^+2Fc^2^)/3'
_refine_ls_weighting_scheme calc
_refine_ls_wR_factor_gt 0.1330
_refine_ls_wR_factor_ref 0.1446
_reflns_number_gt 2584
_reflns_number_total 3242
_reflns_threshold_expression >2sigma(I)
_cod_data_source_file c6tb00201c2.cif
_cod_data_source_block a
_cod_original_cell_volume 3683.2(9)
_cod_original_formula_sum 'C24 H16.50 N1.50 O'
_cod_database_code 7236423

loop_
_symmetry_equiv_pos_as_xyz
'x, y, z'
'-x, y, -z+1/2'
'x+1/2, y+1/2, z'
'-x+1/2, y+1/2, -z+1/2'
'-x, -y, -z'
'x, -y, z-1/2'
'-x+1/2, -y+1/2, -z'
'x+1/2, -y+1/2, z-1/2'

loop_
_atom_site_label
_atom_site_type_symbol
_atom_site_fract_x
_atom_site_fract_y
_atom_site_fract_z
_atom_site_U_iso_or_equiv
_atom_site_adp_type
_atom_site_occupancy
_atom_site_symmetry_multiplicity
_atom_site_calc_flag
_atom_site_refinement_flags
N1 N 0.0000 0.30759(19) 0.2500 0.0582(5) Uani 1 2 d S
N2 N 0.31317(7) -0.06807(16) 0.04488(9) 0.0640(4) Uani 1 1 d U
O1 O 0.40681(6) 0.01998(14) 0.06247(8) 0.0750(4) Uani 1 1 d U
C5 C 0.05277(7) 0.38147(16) 0.23503(9) 0.0486(4) Uani 1 1 d .
C6 C 0.04839(8) 0.49912(16) 0.18866(10) 0.0526(4) Uani 1 1 d .
H6 H 0.0106 0.5292 0.1667 0.063 Uiso 1 1 calc R
C10 C 0.10974(7) 0.33903(17) 0.26722(10) 0.0541(4) Uani 1 1 d .
H10 H 0.1134 0.2620 0.2995 0.065 Uiso 1 1 calc R
C8 C 0.15718(7) 0.52765(16) 0.20479(10) 0.0523(4) Uani 1 1 d .
C7 C 0.09986(7) 0.57137(17) 0.17503(10) 0.0531(4) Uani 1 1 d .
H7 H 0.0960 0.6514 0.1452 0.064 Uiso 1 1 calc R
C9 C 0.16096(7) 0.41047(18) 0.25166(10) 0.0573(4) Uani 1 1 d .
H9 H 0.1988 0.3797 0.2730 0.069 Uiso 1 1 calc R
C13 C 0.28184(8) 0.42400(19) 0.14256(10) 0.0576(4) Uani 1 1 d .
C4 C 0.0000 0.1614(2) 0.2500 0.0541(6) Uani 1 2 d S
C17 C 0.26300(8) 0.1937(2) 0.09193(10) 0.0625(5) Uani 1 1 d .
H17 H 0.2354 0.1249 0.0752 0.075 Uiso 1 1 calc R
C11 C 0.21100(8) 0.60659(19) 0.18843(12) 0.0670(5) Uani 1 1 d .
H11 H 0.2083 0.7015 0.1952 0.080 Uiso 1 1 calc R
C20 C 0.35401(9) -0.1691(2) 0.02588(10) 0.0649(5) Uani 1 1 d U
C25 C 0.41171(9) -0.1146(2) 0.03719(10) 0.0656(5) Uani 1 1 d U
C19 C 0.34703(9) 0.0382(2) 0.06611(10) 0.0656(5) Uani 1 1 d U
C18 C 0.24204(8) 0.31930(19) 0.11570(10) 0.0622(5) Uani 1 1 d .
H18 H 0.2004 0.3343 0.1137 0.075 Uiso 1 1 calc R
C1 C 0.0000 -0.1262(3) 0.2500 0.0808(9) Uani 1 2 d S
H1 H 0.0000 -0.2222 0.2500 0.097 Uiso 1 2 calc SR
C12 C 0.26316(8) 0.5617(2) 0.16529(12) 0.0687(5) Uani 1 1 d .
H12 H 0.2927 0.6294 0.1633 0.082 Uiso 1 1 calc R
C14 C 0.34347(8) 0.3977(2) 0.14274(13) 0.0734(6) Uani 1 1 d .
H14 H 0.3711 0.4663 0.1596 0.088 Uiso 1 1 calc R
C16 C 0.32471(8) 0.16895(19) 0.09273(10) 0.0596(5) Uani 1 1 d .
C24 C 0.46278(10) -0.1885(2) 0.02418(13) 0.0799(6) Uani 1 1 d .
H24 H 0.5015 -0.1504 0.0314 0.096 Uiso 1 1 calc R
C3 C 0.03212(9) 0.08826(19) 0.19919(11) 0.0658(5) Uani 1 1 d .
H3 H 0.0539 0.1352 0.1642 0.079 Uiso 1 1 calc R
C15 C 0.36479(9) 0.2732(2) 0.11874(13) 0.0743(6) Uani 1 1 d .
H15 H 0.4064 0.2587 0.1199 0.089 Uiso 1 1 calc R
C23 C 0.45269(13) -0.3219(2) -0.00008(14) 0.0906(7) Uani 1 1 d .
H23 H 0.4857 -0.3765 -0.0092 0.109 Uiso 1 1 calc R
C21 C 0.34468(12) -0.3032(2) 0.00092(13) 0.0849(7) Uani 1 1 d .
H21 H 0.3060 -0.3411 -0.0071 0.102 Uiso 1 1 calc R
C22 C 0.39525(13) -0.3780(3) -0.01150(14) 0.0925(7) Uani 1 1 d .
H22 H 0.3907 -0.4690 -0.0281 0.111 Uiso 1 1 calc R
C2 C 0.03209(11) -0.0544(2) 0.20011(13) 0.0793(6) Uani 1 1 d .
H2 H 0.0544 -0.1023 0.1660 0.095 Uiso 1 1 calc R

loop_
_atom_site_aniso_label
_atom_site_aniso_U_11
_atom_site_aniso_U_22
_atom_site_aniso_U_33
_atom_site_aniso_U_23
_atom_site_aniso_U_13
_atom_site_aniso_U_12
N1 0.0492(11) 0.0377(11) 0.0906(14) 0.000 0.0210(10) 0.000
N2 0.0649(10) 0.0655(9) 0.0636(9) -0.0037(7) 0.0159(7) 0.0020(6)
O1 0.0690(9) 0.0715(8) 0.0844(9) -0.0068(7) 0.0078(7) 0.0068(7)
C5 0.0446(9) 0.0391(8) 0.0639(9) -0.0026(7) 0.0146(7) 0.0004(7)
C6 0.0463(9) 0.0440(9) 0.0675(10) 0.0020(7) 0.0064(7) 0.0042(7)
C10 0.0521(10) 0.0468(9) 0.0652(10) 0.0083(7) 0.0149(8) 0.0081(7)
C8 0.0500(10) 0.0436(9) 0.0655(10) -0.0073(7) 0.0166(7) -0.0003(7)
C7 0.0554(10) 0.0401(9) 0.0652(10) 0.0029(7) 0.0130(8) 0.0003(7)
C9 0.0425(9) 0.0597(11) 0.0702(11) 0.0004(8) 0.0079(8) 0.0077(8)
C13 0.0497(10) 0.0590(11) 0.0659(10) -0.0038(8) 0.0144(8) -0.0081(8)
C4 0.0589(14) 0.0385(12) 0.0649(14) 0.000 0.0071(11) 0.000
C17 0.0572(11) 0.0659(12) 0.0657(11) -0.0136(9) 0.0128(8) -0.0117(9)
C11 0.0578(11) 0.0491(10) 0.0969(14) -0.0108(9) 0.0214(10) -0.0095(8)
C20 0.0746(13) 0.0612(11) 0.0607(10) 0.0013(8) 0.0156(9) 0.0032(8)
C25 0.0709(12) 0.0655(10) 0.0603(10) 0.0018(8) 0.0064(9) 0.0107(10)
C19 0.0691(13) 0.0676(11) 0.0609(10) -0.0003(8) 0.0101(9) 0.0071(8)
C18 0.0477(10) 0.0706(12) 0.0699(11) -0.0131(9) 0.0144(8) -0.0076(8)
C1 0.104(2) 0.0404(15) 0.094(2) 0.000 -0.0087(18) 0.000
C12 0.0539(11) 0.0569(11) 0.0978(14) -0.0107(10) 0.0209(10) -0.0156(8)
C14 0.0487(11) 0.0665(13) 0.1053(15) -0.0150(11) 0.0102(10) -0.0098(9)
C16 0.0590(11) 0.0632(11) 0.0574(10) -0.0004(8) 0.0091(8) 0.0033(9)
C24 0.0748(14) 0.0784(15) 0.0856(14) -0.0007(11) 0.0041(11) 0.0172(11)
C3 0.0804(13) 0.0493(11) 0.0698(11) 0.0001(8) 0.0180(9) 0.0064(9)
C15 0.0468(10) 0.0753(13) 0.1007(15) -0.0099(11) 0.0072(9) 0.0005(9)
C23 0.1057(19) 0.0751(16) 0.0913(16) 0.0023(12) 0.0107(13) 0.0320(14)
C21 0.1000(17) 0.0719(14) 0.0858(14) -0.0046(11) 0.0233(12) -0.0122(13)
C22 0.123(2) 0.0613(14) 0.0957(16) -0.0014(12) 0.0229(15) 0.0058(14)
C2 0.0983(16) 0.0534(12) 0.0858(14) -0.0142(10) 0.0078(12) 0.0162(11)

loop_
_atom_type_symbol
_atom_type_description
_atom_type_scat_dispersion_real
_atom_type_scat_dispersion_imag
_atom_type_scat_source
C C 0.0033 0.0016 'International Tables Vol C Tables 4.2.6.8 and 6.1.1.4'
H H 0.0000 0.0000 'International Tables Vol C Tables 4.2.6.8 and 6.1.1.4'
N N 0.0061 0.0033 'International Tables Vol C Tables 4.2.6.8 and 6.1.1.4'
O O 0.0106 0.0060 'International Tables Vol C Tables 4.2.6.8 and 6.1.1.4'

loop_
_geom_angle_atom_site_label_1
_geom_angle_atom_site_label_2
_geom_angle_atom_site_label_3
_geom_angle
_geom_angle_site_symmetry_1
_geom_angle_site_symmetry_3
C4 N1 C5 120.34(9) . .
C4 N1 C5 120.34(9) . 2
C5 N1 C5 119.32(18) . 2
C19 N2 C20 104.61(16) . .
C19 O1 C25 104.41(16) . .
C10 C5 C6 118.67(14) . .
C10 C5 N1 120.71(15) . .
C6 C5 N1 120.61(14) . .
C7 C6 C5 120.31(15) . .
C7 C6 H6 119.8 . .
C5 C6 H6 119.8 . .
C9 C10 C5 120.39(16) . .
C9 C10 H10 119.8 . .
C5 C10 H10 119.8 . .
C7 C8 C9 117.55(15) . .
C7 C8 C11 120.05(16) . .
C9 C8 C11 122.38(16) . .
C6 C7 C8 121.59(16) . .
C6 C7 H7 119.2 . .
C8 C7 H7 119.2 . .
C10 C9 C8 121.44(16) . .
C10 C9 H9 119.3 . .
C8 C9 H9 119.3 . .
C14 C13 C18 117.12(17) . .
C14 C13 C12 118.18(16) . .
C18 C13 C12 124.56(16) . .
C3 C4 C3 118.2(2) . 2
C3 C4 N1 120.89(11) . .
C3 C4 N1 120.89(11) 2 .
C18 C17 C16 120.74(17) . .
C18 C17 H17 119.6 . .
C16 C17 H17 119.6 . .
C12 C11 C8 129.29(17) . .
C12 C11 H11 115.4 . .
C8 C11 H11 115.4 . .
C21 C20 C25 120.9(2) . .
C21 C20 N2 130.9(2) . .
C25 C20 N2 108.19(17) . .
C24 C25 C20 122.9(2) . .
C24 C25 O1 129.4(2) . .
C20 C25 O1 107.72(16) . .
N2 C19 O1 115.07(17) . .
N2 C19 C16 124.98(18) . .
O1 C19 C16 119.95(18) . .
C17 C18 C13 121.40(17) . .
C17 C18 H18 119.3 . .
C13 C18 H18 119.3 . .
C2 C1 C2 118.6(3) 2 .
C2 C1 H1 120.7 2 .
C2 C1 H1 120.7 . .
C11 C12 C13 130.99(17) . .
C11 C12 H12 114.5 . .
C13 C12 H12 114.5 . .
C15 C14 C13 121.91(18) . .
C15 C14 H14 119.0 . .
C13 C14 H14 119.0 . .
C17 C16 C15 118.31(17) . .
C17 C16 C19 121.03(17) . .
C15 C16 C19 120.66(17) . .
C23 C24 C25 115.4(2) . .
C23 C24 H24 122.3 . .
C25 C24 H24 122.3 . .
C4 C3 C2 120.35(19) . .
C4 C3 H3 119.8 . .
C2 C3 H3 119.8 . .
C14 C15 C16 120.51(18) . .
C14 C15 H15 119.7 . .
C16 C15 H15 119.7 . .
C24 C23 C22 122.3(2) . .
C24 C23 H23 118.8 . .
C22 C23 H23 118.8 . .
C22 C21 C20 116.7(2) . .
C22 C21 H21 121.7 . .
C20 C21 H21 121.7 . .
C21 C22 C23 121.8(2) . .
C21 C22 H22 119.1 . .
C23 C22 H22 119.1 . .
C1 C2 C3 121.2(2) . .
C1 C2 H2 119.4 . .
C3 C2 H2 119.4 . .

loop_
_geom_bond_atom_site_label_1
_geom_bond_atom_site_label_2
_geom_bond_distance
_geom_bond_site_symmetry_2
N1 C4 1.416(3) .
N1 C5 1.4172(18) .
N1 C5 1.4172(18) 2
N2 C19 1.304(2) .
N2 C20 1.395(2) .
O1 C19 1.344(2) .
O1 C25 1.383(2) .
C5 C10 1.388(2) .
C5 C6 1.390(2) .
C6 C7 1.379(2) .
C6 H6 0.9300 .
C10 C9 1.379(2) .
C10 H10 0.9300 .
C8 C7 1.386(2) .
C8 C9 1.391(2) .
C8 C11 1.468(2) .
C7 H7 0.9300 .
C9 H9 0.9300 .
C13 C14 1.389(3) .
C13 C18 1.392(2) .
C13 C12 1.462(3) .
C4 C3 1.381(2) .
C4 C3 1.381(2) 2
C17 C18 1.380(3) .
C17 C16 1.387(3) .
C17 H17 0.9300 .
C11 C12 1.334(2) .
C11 H11 0.9300 .
C20 C21 1.378(3) .
C20 C25 1.378(3) .
C25 C24 1.377(3) .
C19 C16 1.451(3) .
C18 H18 0.9300 .
C1 C2 1.363(3) 2
C1 C2 1.363(3) .
C1 H1 0.9300 .
C12 H12 0.9300 .
C14 C15 1.375(3) .
C14 H14 0.9300 .
C16 C15 1.388(3) .
C24 C23 1.370(3) .
C24 H24 0.9300 .
C3 C2 1.383(3) .
C3 H3 0.9300 .
C15 H15 0.9300 .
C23 C22 1.379(4) .
C23 H23 0.9300 .
C21 C22 1.369(3) .
C21 H21 0.9300 .
C22 H22 0.9300 .
C2 H2 0.9300 .

loop_
_geom_torsion_atom_site_label_1
_geom_torsion_atom_site_label_2
_geom_torsion_atom_site_label_3
_geom_torsion_atom_site_label_4
_geom_torsion
_geom_torsion_site_symmetry_1
_geom_torsion_site_symmetry_4
C4 N1 C5 C10 -41.67(17) . .
C5 N1 C5 C10 138.33(17) 2 .
C4 N1 C5 C6 139.26(12) . .
C5 N1 C5 C6 -40.74(12) 2 .
C10 C5 C6 C7 0.2(2) . .
N1 C5 C6 C7 179.28(14) . .
C6 C5 C10 C9 -1.7(2) . .
N1 C5 C10 C9 179.23(14) . .
C5 C6 C7 C8 1.9(3) . .
C9 C8 C7 C6 -2.4(2) . .
C11 C8 C7 C6 179.42(15) . .
C5 C10 C9 C8 1.2(3) . .
C7 C8 C9 C10 0.9(2) . .
C11 C8 C9 C10 179.01(16) . .
C5 N1 C4 C3 -35.26(12) . .
C5 N1 C4 C3 144.74(12) 2 .
C5 N1 C4 C3 144.74(12) . 2
C5 N1 C4 C3 -35.26(12) 2 2
C7 C8 C11 C12 -133.4(2) . .
C9 C8 C11 C12 48.5(3) . .
C19 N2 C20 C21 178.9(2) . .
C19 N2 C20 C25 -0.2(2) . .
C21 C20 C25 C24 0.4(3) . .
N2 C20 C25 C24 179.51(17) . .
C21 C20 C25 O1 -179.61(18) . .
N2 C20 C25 O1 -0.5(2) . .
C19 O1 C25 C24 -179.08(19) . .
C19 O1 C25 C20 0.90(19) . .
C20 N2 C19 O1 0.8(2) . .
C20 N2 C19 C16 -178.78(16) . .
C25 O1 C19 N2 -1.1(2) . .
C25 O1 C19 C16 178.52(16) . .
C16 C17 C18 C13 -1.2(3) . .
C14 C13 C18 C17 1.4(3) . .
C12 C13 C18 C17 177.04(18) . .
C8 C11 C12 C13 5.9(4) . .
C14 C13 C12 C11 -161.6(2) . .
C18 C13 C12 C11 22.8(3) . .
C18 C13 C14 C15 -1.0(3) . .
C12 C13 C14 C15 -176.95(19) . .
C18 C17 C16 C15 0.6(3) . .
C18 C17 C16 C19 -178.56(17) . .
N2 C19 C16 C17 -4.9(3) . .
O1 C19 C16 C17 175.52(16) . .
N2 C19 C16 C15 175.93(19) . .
O1 C19 C16 C15 -3.6(3) . .
C20 C25 C24 C23 -0.8(3) . .
O1 C25 C24 C23 179.19(19) . .
C3 C4 C3 C2 -0.44(14) 2 .
N1 C4 C3 C2 179.56(14) . .
C13 C14 C15 C16 0.5(3) . .
C17 C16 C15 C14 -0.2(3) . .
C19 C16 C15 C14 178.95(19) . .
C25 C24 C23 C22 0.7(3) . .
C25 C20 C21 C22 0.2(3) . .
N2 C20 C21 C22 -178.70(19) . .
C20 C21 C22 C23 -0.4(3) . .
C24 C23 C22 C21 -0.1(4) . .
C2 C1 C2 C3 -0.44(14) 2 .
C4 C3 C2 C1 0.9(3) . .
